data_7034162
loop_
_publ_author_name
'Heindl, Claudia'
'Kuntz, Andrea'
'Peresypkina, Eugenia V.'
'Virovets, Alexander V.'
'Zabel, Manfred'
'L\"udeker, David'
'Brunklaus, Gunther'
'Scheer, Manfred'

_publ_section_title
;
 Unexpected fragmentations of triphosphaferrocene - formation of
 supramolecular assemblies containing the (1,2,4-P3C2Mes2)(-) ligand.
;
_journal_issue 14
_journal_name_full 'Dalton transactions (Cambridge, England : 2003)'
_journal_page_first 6502
_journal_page_last 6509
_journal_paper_doi 10.1039/c5dt00303b
_journal_volume 44
_journal_year 2015
_chemical_formula_moiety 'C112 H136 Br16 Cu20 N16 P12, 6(C2 H3 N)'
_chemical_formula_structural '[{Cu7Br4(P3 C2(C9 H11)2)2(MeCN)7}2{Cu2Br2(MeCN)2}{Cu2Br3}2]*6(MeCN)'
_chemical_formula_sum 'C124 H154 Br16 Cu20 N22 P12'
_chemical_formula_weight 4873.69
_chemical_name_systematic
; 
 ? 
;
_space_group_IT_number 2
_symmetry_cell_setting triclinic
_symmetry_space_group_name_Hall '-P 1'
_symmetry_space_group_name_H-M 'P -1'
_atom_sites_solution_hydrogens geom
_atom_sites_solution_primary direct
_atom_sites_solution_secondary difmap
_audit_creation_method SHELXL-97
_audit_update_record
;
2015-01-15 deposited with the CCDC.
2015-02-24 downloaded from the CCDC.
;
_cell_angle_alpha 90.321(2)
_cell_angle_beta 96.606(2)
_cell_angle_gamma 108.593(2)
_cell_formula_units_Z 1
_cell_length_a 14.7655(4)
_cell_length_b 16.7179(5)
_cell_length_c 17.9266(5)
_cell_measurement_reflns_used 12342
_cell_measurement_temperature 123(2)
_cell_measurement_theta_max 74.2420
_cell_measurement_theta_min 2.4120
_cell_volume 4162.1(2)
_computing_cell_refinement
;
CrysAlisPro, Agilent Technologies,
Version 1.171.37.31 (release 14-01-2014 CrysAlis171 .NET)
(compiled Jan 14 2014,18:38:05)
;
_computing_data_collection
;
CrysAlisPro, Agilent Technologies,
Version 1.171.37.31 (release 14-01-2014 CrysAlis171 .NET)
(compiled Jan 14 2014,18:38:05)
;
_computing_data_reduction
;
CrysAlisPro, Agilent Technologies,
Version 1.171.37.31 (release 14-01-2014 CrysAlis171 .NET)
(compiled Jan 14 2014,18:38:05)
;
_computing_structure_refinement 'SHELXL-97 (Sheldrick, 2008)'
_computing_structure_solution 'SHELXS-97 (Sheldrick, 2008)'
_diffrn_ambient_temperature 123(2)
_diffrn_detector 'CCD plate'
_diffrn_detector_area_resol_mean 4.1818
_diffrn_detector_type TitanS2
_diffrn_measured_fraction_theta_full 0.985
_diffrn_measured_fraction_theta_max 0.937
_diffrn_measurement_device 'four-circle diffractometer'
_diffrn_measurement_device_type 'SuperNova, TitanS2'
_diffrn_measurement_method '\w scans'
_diffrn_radiation_monochromator mirror
_diffrn_radiation_probe x-ray
_diffrn_radiation_type CuK\a
_diffrn_radiation_wavelength 1.54178
_diffrn_reflns_av_R_equivalents 0.0514
_diffrn_reflns_av_sigmaI/netI 0.0687
_diffrn_reflns_limit_h_max 17
_diffrn_reflns_limit_h_min -18
_diffrn_reflns_limit_k_max 15
_diffrn_reflns_limit_k_min -20
_diffrn_reflns_limit_l_max 22
_diffrn_reflns_limit_l_min -20
_diffrn_reflns_number 25708
_diffrn_reflns_theta_full 67.50
_diffrn_reflns_theta_max 74.39
_diffrn_reflns_theta_min 2.48
_diffrn_source_type Micro-source
_exptl_absorpt_coefficient_mu 8.645
_exptl_absorpt_correction_T_max 0.826
_exptl_absorpt_correction_T_min 0.627
_exptl_absorpt_correction_type gaussian
_exptl_absorpt_process_details
;
CrysAlisPro, Agilent Technologies,
Version 1.171.37.31 (release 14-01-2014 CrysAlis171 .NET)
(compiled Jan 14 2014,18:38:05)
Numerical absorption correction based on gaussian integration over
            a multifaceted crystal model
Empirical absorption correction using spherical harmonics,
 implemented in SCALE3 ABSPACK scaling algorithm.
;
_exptl_crystal_colour orange
_exptl_crystal_density_diffrn 1.944
_exptl_crystal_density_method 'not measured'
_exptl_crystal_description block
_exptl_crystal_F_000 2372
_exptl_crystal_size_max 0.1247
_exptl_crystal_size_mid 0.0690
_exptl_crystal_size_min 0.0361
_refine_diff_density_max 2.472
_refine_diff_density_min -1.557
_refine_diff_density_rms 0.172
_refine_ls_extinction_method none
_refine_ls_goodness_of_fit_ref 0.920
_refine_ls_hydrogen_treatment constr
_refine_ls_matrix_type full
_refine_ls_number_parameters 897
_refine_ls_number_reflns 15945
_refine_ls_number_restraints 0
_refine_ls_restrained_S_all 0.920
_refine_ls_R_factor_all 0.0649
_refine_ls_R_factor_gt 0.0483
_refine_ls_shift/su_max 0.001
_refine_ls_shift/su_mean 0.000
_refine_ls_structure_factor_coef Fsqd
_refine_ls_weighting_details 'calc w=1/[\s^2^(Fo^2^)+(0.0796P)^2^+0.0000P] where P=(Fo^2^+2Fc^2^)/3'
_refine_ls_weighting_scheme calc
_refine_ls_wR_factor_gt 0.1209
_refine_ls_wR_factor_ref 0.1246
_reflns_number_gt 11431
_reflns_number_total 15945
_reflns_threshold_expression >2sigma(I)
_cod_data_source_file c5dt00303b2.cif
_cod_data_source_block ne
_cod_depositor_comments 'Adding full bibliography for 7034160--7034167.cif.'
_cod_database_code 7034162

loop_
_symmetry_equiv_pos_as_xyz
'x, y, z'
'-x, -y, -z'

loop_
_atom_site_label
_atom_site_type_symbol
_atom_site_fract_x
_atom_site_fract_y
_atom_site_fract_z
_atom_site_U_iso_or_equiv
_atom_site_adp_type
_atom_site_occupancy
_atom_site_symmetry_multiplicity
_atom_site_calc_flag
_atom_site_refinement_flags
Cu1 Cu 0.43170(6) 0.08290(6) 0.29948(5) 0.02284(18) Uani 1 1 d .
Cu2 Cu 0.37303(6) 0.19567(6) 0.35616(5) 0.02201(18) Uani 1 1 d .
Cu3 Cu 0.37914(6) 0.31433(6) 0.23434(5) 0.02494(19) Uani 1 1 d .
Cu4 Cu 0.54343(6) 0.34412(5) 0.14476(5) 0.02043(18) Uani 1 1 d .
Cu5 Cu 0.56737(6) 0.20148(5) 0.15944(5) 0.01982(17) Uani 1 1 d .
Cu6 Cu 0.58678(7) 0.32456(6) 0.41968(5) 0.0261(2) Uani 1 1 d .
Cu7 Cu 0.56573(6) 0.44364(6) 0.33372(5) 0.02388(19) Uani 1 1 d .
Cu8 Cu 0.08406(6) 0.07642(5) 0.00620(5) 0.01982(17) Uani 1 1 d .
Cu9 Cu 1.01190(6) 0.51816(5) 0.26070(5) 0.02188(18) Uani 1 1 d .
Cu10 Cu 1.19999(7) 0.65104(7) 0.24216(6) 0.0342(2) Uani 1 1 d .
Br1 Br 0.50048(4) 0.46013(4) 0.20152(3) 0.02329(13) Uani 1 1 d .
Br2 Br 0.40722(4) 0.35147(4) 0.37588(3) 0.02052(12) Uani 1 1 d .
Br3 Br 0.52253(4) 0.17276(4) 0.42465(3) 0.02299(13) Uani 1 1 d .
Br4 Br 0.55049(4) 0.06831(4) 0.22213(4) 0.02505(13) Uani 1 1 d .
Br5 Br 1.13439(5) 0.50606(4) 0.19063(4) 0.02910(14) Uani 1 1 d .
Br6 Br 1.06770(5) 0.66348(4) 0.30373(4) 0.02774(14) Uani 1 1 d .
Br7 Br -0.06903(4) 0.06098(4) 0.05646(4) 0.02639(14) Uani 1 1 d .
Br8 Br 1.35013(5) 0.74894(5) 0.24585(5) 0.03774(17) Uani 1 1 d .
P1 P 0.34312(9) 0.15685(9) 0.23340(7) 0.0160(3) Uani 1 1 d .
P2 P 0.41383(9) 0.22225(9) 0.14510(8) 0.0162(3) Uani 1 1 d .
P3 P 0.21094(9) 0.12201(9) 0.09029(8) 0.0169(3) Uani 1 1 d .
P4 P 0.67733(10) 0.37629(9) 0.32876(8) 0.0179(3) Uani 1 1 d .
P5 P 0.67318(10) 0.32023(9) 0.22271(8) 0.0176(3) Uani 1 1 d .
P6 P 0.86955(10) 0.43515(9) 0.27641(8) 0.0191(3) Uani 1 1 d .
C1 C 0.2298(4) 0.1049(3) 0.1857(3) 0.0181(11) Uani 1 1 d .
C2 C 0.3205(4) 0.1896(3) 0.0710(3) 0.0192(11) Uani 1 1 d .
C3 C 0.7982(4) 0.4398(3) 0.3442(3) 0.0201(11) Uani 1 1 d .
C4 C 0.7921(4) 0.3676(4) 0.2068(3) 0.0185(11) Uani 1 1 d .
C11 C 0.1600(4) 0.0391(4) 0.2251(3) 0.0180(11) Uani 1 1 d .
C12 C 0.0971(4) 0.0597(4) 0.2690(3) 0.0192(11) Uani 1 1 d .
C13 C 0.0421(4) -0.0022(4) 0.3128(3) 0.0217(12) Uani 1 1 d .
H13A H -0.0009 0.0118 0.3420 0.026 Uiso 1 1 calc R
C14 C 0.0485(4) -0.0837(4) 0.3149(3) 0.0220(12) Uani 1 1 d .
C15 C 0.1077(4) -0.1033(4) 0.2668(3) 0.0198(11) Uani 1 1 d .
H15A H 0.1108 -0.1591 0.2650 0.024 Uiso 1 1 calc R
C16 C 0.1616(4) -0.0440(4) 0.2218(3) 0.0195(11) Uani 1 1 d .
C17 C -0.0037(5) -0.1470(4) 0.3675(4) 0.0272(13) Uani 1 1 d .
H17A H -0.0724 -0.1531 0.3599 0.041 Uiso 1 1 calc R
H17B H 0.0226 -0.1274 0.4196 0.041 Uiso 1 1 calc R
H17C H 0.0049 -0.2016 0.3574 0.041 Uiso 1 1 calc R
C18 C 0.0876(5) 0.1461(4) 0.2702(4) 0.0262(13) Uani 1 1 d .
H18A H 0.0470 0.1504 0.3086 0.039 Uiso 1 1 calc R
H18B H 0.0580 0.1562 0.2209 0.039 Uiso 1 1 calc R
H18C H 0.1514 0.1884 0.2818 0.039 Uiso 1 1 calc R
C19 C 0.2222(4) -0.0710(4) 0.1713(4) 0.0243(12) Uani 1 1 d .
H19A H 0.2183 -0.1297 0.1803 0.036 Uiso 1 1 calc R
H19B H 0.2893 -0.0345 0.1821 0.036 Uiso 1 1 calc R
H19C H 0.1985 -0.0664 0.1187 0.036 Uiso 1 1 calc R
C21 C 0.3412(4) 0.2145(3) -0.0074(3) 0.0172(11) Uani 1 1 d .
C22 C 0.3644(4) 0.1590(4) -0.0550(3) 0.0200(11) Uani 1 1 d .
C23 C 0.3882(4) 0.1861(4) -0.1262(3) 0.0229(12) Uani 1 1 d .
H23A H 0.4045 0.1489 -0.1586 0.027 Uiso 1 1 calc R
C24 C 0.3891(4) 0.2646(4) -0.1517(3) 0.0222(12) Uani 1 1 d .
C25 C 0.3658(4) 0.3180(4) -0.1025(3) 0.0204(11) Uani 1 1 d .
H25A H 0.3667 0.3723 -0.1184 0.025 Uiso 1 1 calc R
C26 C 0.3416(4) 0.2950(4) -0.0318(3) 0.0213(12) Uani 1 1 d .
C27 C 0.3624(5) 0.0725(4) -0.0317(4) 0.0261(13) Uani 1 1 d .
H27A H 0.3888 0.0463 -0.0691 0.039 Uiso 1 1 calc R
H27B H 0.2958 0.0377 -0.0279 0.039 Uiso 1 1 calc R
H27C H 0.4012 0.0769 0.0173 0.039 Uiso 1 1 calc R
C28 C 0.4135(5) 0.2918(4) -0.2280(3) 0.0282(13) Uani 1 1 d .
H28A H 0.4705 0.2777 -0.2381 0.042 Uiso 1 1 calc R
H28B H 0.4268 0.3530 -0.2304 0.042 Uiso 1 1 calc R
H28C H 0.3592 0.2627 -0.2658 0.042 Uiso 1 1 calc R
C29 C 0.3141(5) 0.3548(4) 0.0174(3) 0.0267(13) Uani 1 1 d .
H29A H 0.3192 0.4072 -0.0087 0.040 Uiso 1 1 calc R
H29B H 0.3576 0.3677 0.0646 0.040 Uiso 1 1 calc R
H29C H 0.2477 0.3286 0.0281 0.040 Uiso 1 1 calc R
C31 C 0.8314(4) 0.4962(4) 0.4132(3) 0.0200(11) Uani 1 1 d .
C32 C 0.8580(4) 0.4644(4) 0.4824(3) 0.0234(12) Uani 1 1 d .
C33 C 0.8828(5) 0.5181(4) 0.5464(3) 0.0263(13) Uani 1 1 d .
H33A H 0.9001 0.4970 0.5931 0.032 Uiso 1 1 calc R
C34 C 0.8831(5) 0.6008(4) 0.5447(4) 0.0277(13) Uani 1 1 d .
C35 C 0.8595(4) 0.6313(4) 0.4762(4) 0.0264(13) Uani 1 1 d .
H35A H 0.8604 0.6883 0.4743 0.032 Uiso 1 1 calc R
C36 C 0.8344(4) 0.5812(4) 0.4097(3) 0.0216(12) Uani 1 1 d .
C37 C 0.9067(6) 0.6560(5) 0.6164(4) 0.0441(19) Uani 1 1 d .
H37A H 0.9511 0.7119 0.6078 0.066 Uiso 1 1 calc R
H37B H 0.9368 0.6298 0.6565 0.066 Uiso 1 1 calc R
H37C H 0.8473 0.6620 0.6314 0.066 Uiso 1 1 calc R
C38 C 0.8591(5) 0.3750(4) 0.4883(4) 0.0327(15) Uani 1 1 d .
H38A H 0.8914 0.3685 0.5377 0.049 Uiso 1 1 calc R
H38B H 0.8937 0.3620 0.4489 0.049 Uiso 1 1 calc R
H38C H 0.7928 0.3362 0.4822 0.049 Uiso 1 1 calc R
C39 C 0.8106(4) 0.6169(4) 0.3361(3) 0.0238(12) Uani 1 1 d .
H39A H 0.8100 0.6746 0.3450 0.036 Uiso 1 1 calc R
H39B H 0.7470 0.5817 0.3124 0.036 Uiso 1 1 calc R
H39C H 0.8591 0.6176 0.3029 0.036 Uiso 1 1 calc R
C41 C 0.8243(4) 0.3526(4) 0.1336(3) 0.0194(11) Uani 1 1 d .
C42 C 0.8366(4) 0.2748(4) 0.1169(3) 0.0205(11) Uani 1 1 d .
C43 C 0.8646(4) 0.2619(4) 0.0473(4) 0.0246(12) Uani 1 1 d .
H43A H 0.8708 0.2086 0.0354 0.030 Uiso 1 1 calc R
C44 C 0.8834(4) 0.3233(4) -0.0046(3) 0.0262(13) Uani 1 1 d .
C45 C 0.8726(4) 0.4007(4) 0.0130(3) 0.0255(13) Uani 1 1 d .
H45A H 0.8860 0.4439 -0.0222 0.031 Uiso 1 1 calc R
C46 C 0.8426(4) 0.4166(4) 0.0809(3) 0.0200(11) Uani 1 1 d .
C47 C 0.8246(5) 0.2067(4) 0.1733(4) 0.0281(13) Uani 1 1 d .
H47A H 0.8444 0.1608 0.1538 0.042 Uiso 1 1 calc R
H47B H 0.7569 0.1847 0.1820 0.042 Uiso 1 1 calc R
H47C H 0.8647 0.2304 0.2207 0.042 Uiso 1 1 calc R
C48 C 0.9157(6) 0.3067(5) -0.0779(4) 0.0375(16) Uani 1 1 d .
H48A H 0.9367 0.2567 -0.0744 0.056 Uiso 1 1 calc R
H48B H 0.9694 0.3556 -0.0888 0.056 Uiso 1 1 calc R
H48C H 0.8621 0.2969 -0.1182 0.056 Uiso 1 1 calc R
C49 C 0.8302(5) 0.5007(4) 0.0956(4) 0.0277(13) Uani 1 1 d .
H49A H 0.8320 0.5309 0.0489 0.041 Uiso 1 1 calc R
H49B H 0.8823 0.5339 0.1333 0.041 Uiso 1 1 calc R
H49C H 0.7681 0.4921 0.1144 0.041 Uiso 1 1 calc R
N1 N 0.3621(4) -0.0213(4) 0.3471(3) 0.0272(11) Uani 1 1 d .
N2 N 0.2694(4) 0.1449(3) 0.4184(3) 0.0261(11) Uani 1 1 d .
N3 N 0.2502(4) 0.3277(3) 0.1982(3) 0.0241(10) Uani 1 1 d .
N4 N 0.5805(4) 0.3765(3) 0.0433(3) 0.0281(12) Uani 1 1 d .
N5 N 0.5985(4) 0.1770(3) 0.0584(3) 0.0289(12) Uani 1 1 d .
N6 N 0.6141(4) 0.3780(4) 0.5217(3) 0.0320(12) Uani 1 1 d .
N7 N 0.5897(4) 0.5537(3) 0.3863(3) 0.0267(11) Uani 1 1 d .
N8 N 0.0906(4) 0.1546(4) -0.0794(3) 0.0320(12) Uani 1 1 d .
C1A C 0.3214(4) -0.0798(4) 0.3753(3) 0.0247(13) Uani 1 1 d .
C2A C 0.2088(4) 0.1085(4) 0.4516(3) 0.0249(12) Uani 1 1 d .
C3A C 0.1782(4) 0.3177(4) 0.1658(4) 0.0259(13) Uani 1 1 d .
C4A C 0.6046(4) 0.3880(4) -0.0145(3) 0.0226(12) Uani 1 1 d .
C5A C 0.6134(5) 0.1577(4) 0.0019(4) 0.0304(14) Uani 1 1 d .
C6A C 0.6354(5) 0.4121(4) 0.5794(4) 0.0297(14) Uani 1 1 d .
C7A C 0.6100(5) 0.6207(4) 0.4096(3) 0.0264(13) Uani 1 1 d .
C8A C 0.1045(5) 0.2004(4) -0.1264(4) 0.0265(13) Uani 1 1 d .
C1B C 0.2709(5) -0.1558(4) 0.4121(4) 0.0330(15) Uani 1 1 d .
H1B1 H 0.2508 -0.2042 0.3759 0.049 Uiso 1 1 calc R
H1B2 H 0.2141 -0.1486 0.4308 0.049 Uiso 1 1 calc R
H1B3 H 0.3139 -0.1657 0.4542 0.049 Uiso 1 1 calc R
C2B C 0.1325(5) 0.0642(5) 0.4955(4) 0.0393(17) Uani 1 1 d .
H2B1 H 0.1529 0.0811 0.5488 0.059 Uiso 1 1 calc R
H2B2 H 0.1189 0.0031 0.4885 0.059 Uiso 1 1 calc R
H2B3 H 0.0742 0.0785 0.4788 0.059 Uiso 1 1 calc R
C3B C 0.0823(5) 0.3003(5) 0.1239(5) 0.0369(16) Uani 1 1 d .
H3B1 H 0.0606 0.2429 0.1010 0.055 Uiso 1 1 calc R
H3B2 H 0.0849 0.3410 0.0844 0.055 Uiso 1 1 calc R
H3B3 H 0.0371 0.3052 0.1583 0.055 Uiso 1 1 calc R
C4B C 0.6361(5) 0.4034(5) -0.0880(4) 0.0326(15) Uani 1 1 d .
H4B1 H 0.6019 0.4379 -0.1154 0.049 Uiso 1 1 calc R
H4B2 H 0.6222 0.3495 -0.1160 0.049 Uiso 1 1 calc R
H4B3 H 0.7055 0.4334 -0.0826 0.049 Uiso 1 1 calc R
C5B C 0.6331(7) 0.1308(6) -0.0697(4) 0.050(2) Uani 1 1 d .
H5B1 H 0.6929 0.1165 -0.0625 0.076 Uiso 1 1 calc R
H5B2 H 0.6400 0.1765 -0.1047 0.076 Uiso 1 1 calc R
H5B3 H 0.5798 0.0810 -0.0903 0.076 Uiso 1 1 calc R
C6B C 0.6608(6) 0.4554(5) 0.6524(4) 0.0421(19) Uani 1 1 d .
H6B1 H 0.6302 0.4995 0.6537 0.063 Uiso 1 1 calc R
H6B2 H 0.7309 0.4812 0.6622 0.063 Uiso 1 1 calc R
H6B3 H 0.6385 0.4150 0.6910 0.063 Uiso 1 1 calc R
C7B C 0.6384(6) 0.7080(4) 0.4383(4) 0.0409(18) Uani 1 1 d .
H7B1 H 0.6780 0.7143 0.4870 0.061 Uiso 1 1 calc R
H7B2 H 0.5807 0.7232 0.4442 0.061 Uiso 1 1 calc R
H7B3 H 0.6755 0.7453 0.4028 0.061 Uiso 1 1 calc R
C8B C 0.1226(5) 0.2588(5) -0.1867(4) 0.0374(16) Uani 1 1 d .
H8B1 H 0.1601 0.3155 -0.1657 0.056 Uiso 1 1 calc R
H8B2 H 0.0611 0.2600 -0.2131 0.056 Uiso 1 1 calc R
H8B3 H 0.1587 0.2404 -0.2220 0.056 Uiso 1 1 calc R
N1S N 0.3175(6) -0.0069(5) 0.5425(5) 0.0551(19) Uani 1 1 d .
N2S N 0.9181(5) 0.1285(5) 0.4165(5) 0.0516(18) Uani 1 1 d .
N3S N 0.2332(5) 0.1284(5) -0.3181(4) 0.0428(16) Uani 1 1 d .
C11S C 0.3768(6) 0.0428(5) 0.5819(5) 0.0404(17) Uani 1 1 d .
C12S C 0.4507(6) 0.1058(5) 0.6296(5) 0.0426(17) Uani 1 1 d .
H12A H 0.4996 0.1389 0.5993 0.064 Uiso 1 1 calc R
H12B H 0.4807 0.0781 0.6685 0.064 Uiso 1 1 calc R
H12C H 0.4222 0.1433 0.6533 0.064 Uiso 1 1 calc R
C21S C 0.8536(5) 0.1499(5) 0.3964(4) 0.0337(15) Uani 1 1 d .
C22S C 0.7739(6) 0.1779(5) 0.3698(4) 0.0397(17) Uani 1 1 d .
H22A H 0.7980 0.2340 0.3494 0.060 Uiso 1 1 calc R
H22B H 0.7375 0.1809 0.4115 0.060 Uiso 1 1 calc R
H22C H 0.7319 0.1380 0.3303 0.060 Uiso 1 1 calc R
C31S C 0.2166(5) 0.0760(5) -0.2755(4) 0.0325(15) Uani 1 1 d .
C32S C 0.1980(6) 0.0091(6) -0.2233(5) 0.050(2) Uani 1 1 d .
H32A H 0.1584 -0.0441 -0.2500 0.076 Uiso 1 1 calc R
H32B H 0.1637 0.0225 -0.1838 0.076 Uiso 1 1 calc R
H32C H 0.2591 0.0034 -0.2006 0.076 Uiso 1 1 calc R

loop_
_atom_site_aniso_label
_atom_site_aniso_U_11
_atom_site_aniso_U_22
_atom_site_aniso_U_33
_atom_site_aniso_U_23
_atom_site_aniso_U_13
_atom_site_aniso_U_12
Cu1 0.0228(4) 0.0198(4) 0.0249(4) 0.0053(3) 0.0057(3) 0.0044(4)
Cu2 0.0225(4) 0.0212(4) 0.0171(4) -0.0021(3) 0.0046(3) -0.0009(3)
Cu3 0.0232(4) 0.0216(5) 0.0276(5) -0.0040(3) -0.0010(3) 0.0053(4)
Cu4 0.0192(4) 0.0152(4) 0.0214(4) 0.0011(3) 0.0026(3) -0.0023(3)
Cu5 0.0194(4) 0.0145(4) 0.0218(4) -0.0018(3) 0.0054(3) -0.0008(3)
Cu6 0.0288(4) 0.0210(5) 0.0229(4) 0.0010(3) 0.0106(3) -0.0027(4)
Cu7 0.0237(4) 0.0193(4) 0.0264(4) -0.0025(3) 0.0049(3) 0.0032(4)
Cu8 0.0174(4) 0.0157(4) 0.0206(4) -0.0001(3) -0.0003(3) -0.0018(3)
Cu9 0.0163(4) 0.0186(4) 0.0247(4) 0.0001(3) 0.0048(3) -0.0036(3)
Cu10 0.0271(5) 0.0315(6) 0.0383(5) 0.0061(4) 0.0028(4) 0.0019(4)
Br1 0.0272(3) 0.0176(3) 0.0227(3) -0.0007(2) 0.0022(2) 0.0043(2)
Br2 0.0199(3) 0.0163(3) 0.0218(3) 0.0003(2) 0.0052(2) -0.0001(2)
Br3 0.0214(3) 0.0191(3) 0.0228(3) 0.0026(2) -0.0006(2) -0.0003(2)
Br4 0.0261(3) 0.0191(3) 0.0305(3) 0.0044(2) 0.0107(2) 0.0054(2)
Br5 0.0279(3) 0.0226(3) 0.0354(3) -0.0021(3) 0.0105(3) 0.0041(3)
Br6 0.0284(3) 0.0168(3) 0.0334(3) -0.0022(2) 0.0040(2) 0.0008(2)
Br7 0.0212(3) 0.0199(3) 0.0351(3) -0.0090(2) 0.0073(2) 0.0012(2)
Br8 0.0305(3) 0.0289(4) 0.0467(4) -0.0039(3) 0.0100(3) -0.0022(3)
P1 0.0158(6) 0.0141(6) 0.0139(6) -0.0005(5) 0.0017(5) -0.0011(5)
P2 0.0142(6) 0.0124(6) 0.0170(6) 0.0015(5) 0.0032(5) -0.0033(5)
P3 0.0141(6) 0.0140(6) 0.0169(6) 0.0003(5) 0.0019(5) -0.0031(5)
P4 0.0149(6) 0.0156(7) 0.0194(6) -0.0009(5) 0.0058(5) -0.0017(5)
P5 0.0162(6) 0.0151(7) 0.0171(6) -0.0020(5) 0.0032(5) -0.0015(5)
P6 0.0137(6) 0.0167(7) 0.0217(7) -0.0019(5) 0.0036(5) -0.0027(5)
C1 0.017(2) 0.012(3) 0.025(3) 0.001(2) 0.008(2) 0.002(2)
C2 0.021(3) 0.011(2) 0.021(3) 0.000(2) 0.003(2) -0.001(2)
C3 0.022(3) 0.010(2) 0.024(3) 0.000(2) -0.001(2) 0.000(2)
C4 0.022(3) 0.015(3) 0.017(3) 0.001(2) 0.004(2) 0.004(2)
C11 0.016(2) 0.016(3) 0.018(3) -0.002(2) 0.003(2) 0.000(2)
C12 0.018(2) 0.013(3) 0.021(3) -0.001(2) 0.001(2) -0.002(2)
C13 0.016(2) 0.018(3) 0.028(3) -0.001(2) 0.010(2) -0.001(2)
C14 0.019(3) 0.017(3) 0.024(3) 0.004(2) 0.006(2) -0.004(2)
C15 0.021(3) 0.015(3) 0.020(3) 0.002(2) 0.009(2) -0.002(2)
C16 0.015(2) 0.019(3) 0.019(3) -0.004(2) 0.003(2) -0.002(2)
C17 0.033(3) 0.018(3) 0.027(3) 0.006(2) 0.015(3) 0.000(3)
C18 0.028(3) 0.017(3) 0.036(3) 0.000(2) 0.011(3) 0.008(2)
C19 0.028(3) 0.013(3) 0.029(3) -0.002(2) 0.011(2) 0.001(2)
C21 0.012(2) 0.012(3) 0.022(3) 0.001(2) 0.0025(19) -0.004(2)
C22 0.017(2) 0.015(3) 0.022(3) 0.003(2) -0.001(2) -0.002(2)
C23 0.026(3) 0.025(3) 0.014(3) -0.004(2) 0.006(2) 0.001(2)
C24 0.019(3) 0.024(3) 0.017(3) 0.006(2) 0.006(2) -0.003(2)
C25 0.024(3) 0.019(3) 0.014(3) 0.003(2) 0.002(2) 0.001(2)
C26 0.019(3) 0.020(3) 0.019(3) 0.002(2) 0.001(2) -0.001(2)
C27 0.034(3) 0.017(3) 0.028(3) 0.001(2) 0.013(3) 0.007(3)
C28 0.030(3) 0.028(3) 0.020(3) 0.004(2) 0.008(2) -0.002(3)
C29 0.037(3) 0.022(3) 0.022(3) 0.007(2) 0.005(2) 0.009(3)
C31 0.015(2) 0.018(3) 0.024(3) -0.003(2) 0.006(2) 0.000(2)
C32 0.023(3) 0.019(3) 0.024(3) -0.005(2) 0.002(2) 0.001(2)
C33 0.029(3) 0.024(3) 0.017(3) -0.004(2) -0.005(2) -0.001(3)
C34 0.025(3) 0.023(3) 0.029(3) -0.008(2) -0.002(2) 0.001(2)
C35 0.026(3) 0.012(3) 0.034(3) -0.006(2) 0.005(2) -0.004(2)
C36 0.017(2) 0.016(3) 0.029(3) 0.002(2) 0.007(2) -0.001(2)
C37 0.054(5) 0.033(4) 0.039(4) -0.015(3) -0.002(3) 0.008(4)
C38 0.045(4) 0.018(3) 0.028(3) -0.002(2) -0.009(3) 0.006(3)
C39 0.025(3) 0.020(3) 0.026(3) 0.008(2) 0.008(2) 0.005(2)
C41 0.017(2) 0.017(3) 0.019(3) 0.004(2) 0.006(2) -0.003(2)
C42 0.015(2) 0.021(3) 0.025(3) 0.003(2) 0.006(2) 0.004(2)
C43 0.023(3) 0.023(3) 0.029(3) 0.002(2) 0.005(2) 0.009(2)
C44 0.022(3) 0.037(4) 0.019(3) 0.003(2) 0.004(2) 0.008(3)
C45 0.026(3) 0.027(3) 0.019(3) 0.009(2) 0.007(2) 0.001(3)
C46 0.017(2) 0.020(3) 0.018(3) 0.003(2) 0.001(2) 0.001(2)
C47 0.031(3) 0.020(3) 0.035(3) 0.006(2) 0.013(3) 0.008(3)
C48 0.051(4) 0.045(4) 0.023(3) 0.008(3) 0.013(3) 0.022(4)
C49 0.030(3) 0.018(3) 0.030(3) 0.006(2) 0.006(3) 0.001(3)
N1 0.026(3) 0.026(3) 0.026(3) -0.001(2) 0.000(2) 0.004(2)
N2 0.026(3) 0.022(3) 0.026(3) -0.002(2) 0.003(2) 0.002(2)
N3 0.020(2) 0.020(3) 0.033(3) 0.002(2) 0.008(2) 0.007(2)
N4 0.022(2) 0.020(3) 0.038(3) 0.001(2) -0.003(2) 0.001(2)
N5 0.028(3) 0.022(3) 0.035(3) 0.000(2) 0.004(2) 0.005(2)
N6 0.031(3) 0.029(3) 0.031(3) 0.000(2) 0.007(2) 0.002(2)
N7 0.026(3) 0.021(3) 0.031(3) -0.001(2) 0.008(2) 0.003(2)
N8 0.028(3) 0.026(3) 0.035(3) 0.005(2) 0.000(2) 0.000(2)
C1A 0.028(3) 0.020(3) 0.020(3) 0.000(2) 0.008(2) -0.003(3)
C2A 0.022(3) 0.027(3) 0.023(3) 0.000(2) 0.009(2) 0.003(3)
C3A 0.024(3) 0.023(3) 0.028(3) 0.000(2) 0.002(2) 0.004(2)
C4A 0.022(3) 0.022(3) 0.024(3) 0.003(2) 0.009(2) 0.004(2)
C5A 0.036(3) 0.028(3) 0.029(3) -0.005(3) 0.013(3) 0.010(3)
C6A 0.031(3) 0.024(3) 0.029(3) -0.003(3) -0.002(3) 0.004(3)
C7A 0.037(3) 0.022(3) 0.019(3) -0.001(2) 0.011(2) 0.004(3)
C8A 0.026(3) 0.025(3) 0.025(3) 0.003(3) -0.001(2) 0.004(3)
C1B 0.039(4) 0.025(3) 0.026(3) 0.002(3) 0.007(3) -0.003(3)
C2B 0.026(3) 0.049(5) 0.032(4) 0.001(3) 0.012(3) -0.004(3)
C3B 0.028(3) 0.027(4) 0.050(4) -0.008(3) -0.005(3) 0.005(3)
C4B 0.033(3) 0.044(4) 0.019(3) 0.004(3) 0.005(2) 0.008(3)
C5B 0.070(6) 0.060(6) 0.030(4) -0.007(4) 0.024(4) 0.028(5)
C6B 0.057(5) 0.050(5) 0.020(3) -0.009(3) -0.014(3) 0.025(4)
C7B 0.063(5) 0.018(3) 0.033(4) -0.006(3) 0.022(3) -0.004(3)
C8B 0.038(4) 0.031(4) 0.036(4) 0.015(3) 0.000(3) 0.001(3)
N1S 0.059(5) 0.042(4) 0.055(4) 0.002(3) 0.004(4) 0.004(4)
N2S 0.042(4) 0.054(5) 0.062(5) 0.020(4) 0.017(3) 0.015(3)
N3S 0.039(3) 0.049(4) 0.030(3) 0.011(3) 0.004(3) 0.000(3)
C11S 0.044(4) 0.038(4) 0.041(4) 0.012(3) 0.011(3) 0.014(4)
C12S 0.040(4) 0.043(4) 0.047(4) 0.003(3) 0.003(3) 0.017(4)
C21S 0.036(4) 0.032(4) 0.031(3) 0.004(3) 0.012(3) 0.005(3)
C22S 0.042(4) 0.040(4) 0.033(4) 0.001(3) 0.005(3) 0.009(3)
C31S 0.029(3) 0.037(4) 0.026(3) -0.002(3) 0.004(3) 0.003(3)
C32S 0.046(4) 0.041(5) 0.047(5) 0.014(4) -0.006(4) -0.005(4)

loop_
_atom_type_symbol
_atom_type_description
_atom_type_scat_dispersion_real
_atom_type_scat_dispersion_imag
_atom_type_scat_source
C C 0.0181 0.0091 'International Tables Vol C Tables 4.2.6.8 and 6.1.1.4'
H H 0.0000 0.0000 'International Tables Vol C Tables 4.2.6.8 and 6.1.1.4'
N N 0.0311 0.0180 'International Tables Vol C Tables 4.2.6.8 and 6.1.1.4'
P P 0.2955 0.4335 'International Tables Vol C Tables 4.2.6.8 and 6.1.1.4'
Cu Cu -1.9646 0.5888 'International Tables Vol C Tables 4.2.6.8 and 6.1.1.4'
Br Br -0.6763 1.2805 'International Tables Vol C Tables 4.2.6.8 and 6.1.1.4'

loop_
_exptl_crystal_face_index_h
_exptl_crystal_face_index_k
_exptl_crystal_face_index_l
_exptl_crystal_face_perp_dist
_exptl_oxdiff_crystal_face_indexfrac_h
_exptl_oxdiff_crystal_face_indexfrac_k
_exptl_oxdiff_crystal_face_indexfrac_l
_exptl_oxdiff_crystal_face_x
_exptl_oxdiff_crystal_face_y
_exptl_oxdiff_crystal_face_z
-1 1 1 0.0180 -1.0001 1.0000 1.0003 -0.1402 0.0306 -0.0122
1 -1 -1 0.0180 1.0001 -1.0000 -1.0003 0.1402 -0.0306 0.0122
-5 2 -2 0.0230 -5.0000 2.0000 -2.0001 -0.3679 -0.4337 0.0575
5 -2 2 0.0230 5.0000 -2.0000 2.0001 0.3679 0.4337 -0.0575
1 -1 1 0.0342 1.0000 -1.0000 0.9999 0.0745 0.1238 0.0553
2 -5 -2 0.0338 2.0003 -4.9999 -2.0014 0.3835 -0.1072 0.2935
-5 9 -6 0.0223 -5.0001 8.9998 -5.9983 -0.4773 -0.6349 -0.6568
-6 8 7 0.0203 -6.0006 7.9998 7.0023 -0.9425 0.2913 -0.2308
6 -8 -7 0.0203 6.0006 -7.9998 -7.0023 0.9425 -0.2913 0.2308
-5 -3 0 0.0466 -4.9999 -2.9998 -0.0014 -0.2616 -0.3561 0.5493

loop_
_geom_angle_atom_site_label_1
_geom_angle_atom_site_label_2
_geom_angle_atom_site_label_3
_geom_angle
_geom_angle_site_symmetry_1
_geom_angle_site_symmetry_3
N1 Cu1 P1 118.45(16) . .
N1 Cu1 Br4 114.86(17) . .
P1 Cu1 Br4 107.74(5) . .
N1 Cu1 Cu2 103.57(17) . .
P1 Cu1 Cu2 54.58(4) . .
Br4 Cu1 Cu2 141.11(4) . .
N1 Cu1 Br3 97.63(16) . .
P1 Cu1 Br3 108.43(5) . .
Br4 Cu1 Br3 108.85(4) . .
Cu2 Cu1 Br3 58.16(3) . .
N2 Cu2 P1 116.93(16) . .
N2 Cu2 Br2 104.03(16) . .
P1 Cu2 Br2 111.29(5) . .
N2 Cu2 Br3 105.45(16) . .
P1 Cu2 Br3 114.95(5) . .
Br2 Cu2 Br3 102.71(3) . .
N2 Cu2 Cu1 111.26(16) . .
P1 Cu2 Cu1 56.99(5) . .
Br2 Cu2 Cu1 144.24(4) . .
Br3 Cu2 Cu1 62.87(3) . .
N2 Cu2 Cu3 129.35(17) . .
P1 Cu2 Cu3 55.95(4) . .
Br2 Cu2 Cu3 55.36(3) . .
Br3 Cu2 Cu3 123.24(4) . .
Cu1 Cu2 Cu3 103.17(4) . .
N3 Cu3 P2 108.75(16) . .
N3 Cu3 P1 103.42(16) . .
P2 Cu3 P1 50.66(5) . .
N3 Cu3 Br2 105.22(16) . .
P2 Cu3 Br2 139.92(5) . .
P1 Cu3 Br2 101.20(5) . .
N3 Cu3 Br1 102.10(15) . .
P2 Cu3 Br1 99.29(5) . .
P1 Cu3 Br1 145.71(5) . .
Br2 Cu3 Br1 93.74(3) . .
N3 Cu3 Cu2 113.99(16) . .
P2 Cu3 Cu2 92.81(5) . .
P1 Cu3 Cu2 47.71(4) . .
Br2 Cu3 Cu2 53.51(3) . .
Br1 Cu3 Cu2 135.70(4) . .
N3 Cu3 Cu4 125.68(16) . .
P2 Cu3 Cu4 49.37(4) . .
P1 Cu3 Cu4 94.38(4) . .
Br2 Cu3 Cu4 121.10(4) . .
Br1 Cu3 Cu4 51.82(3) . .
Cu2 Cu3 Cu4 115.79(4) . .
N4 Cu4 P2 114.43(15) . .
N4 Cu4 P5 110.63(16) . .
P2 Cu4 P5 106.07(6) . .
N4 Cu4 Br1 108.45(16) . .
P2 Cu4 Br1 107.59(5) . .
P5 Cu4 Br1 109.55(5) . .
N4 Cu4 Cu5 103.69(16) . .
P2 Cu4 Cu5 58.88(4) . .
P5 Cu4 Cu5 55.58(4) . .
Br1 Cu4 Cu5 147.81(4) . .
N4 Cu4 Cu3 141.55(16) . .
P2 Cu4 Cu3 52.71(4) . .
P5 Cu4 Cu3 107.82(5) . .
Br1 Cu4 Cu3 57.11(3) . .
Cu5 Cu4 Cu3 97.67(4) . .
N5 Cu5 P5 115.26(17) . .
N5 Cu5 P2 108.66(17) . .
P5 Cu5 P2 106.34(6) . .
N5 Cu5 Br4 102.74(17) . .
P5 Cu5 Br4 115.65(5) . .
P2 Cu5 Br4 107.89(5) . .
N5 Cu5 Cu4 102.53(17) . .
P5 Cu5 Cu4 58.86(5) . .
P2 Cu5 Cu4 55.91(4) . .
Br4 Cu5 Cu4 153.54(4) . .
N6 Cu6 P4 122.59(18) . .
N6 Cu6 Br3 110.51(18) . .
P4 Cu6 Br3 117.42(6) . .
N6 Cu6 Cu7 103.65(18) . .
P4 Cu6 Cu7 55.77(5) . .
Br3 Cu6 Cu7 138.91(5) . .
N6 Cu6 Br2 98.31(18) . .
P4 Cu6 Br2 105.55(5) . .
Br3 Cu6 Br2 96.46(4) . .
Cu7 Cu6 Br2 55.74(3) . .
N7 Cu7 P4 124.98(17) . .
N7 Cu7 Br1 105.39(17) . .
P4 Cu7 Br1 107.87(5) . .
N7 Cu7 Br2 103.54(16) . .
P4 Cu7 Br2 114.10(5) . .
Br1 Cu7 Br2 97.21(4) . .
N7 Cu7 Cu6 114.92(17) . .
P4 Cu7 Cu6 53.90(4) . .
Br1 Cu7 Cu6 139.01(4) . .
Br2 Cu7 Cu6 67.15(3) . .
N8 Cu8 P3 111.74(16) . .
N8 Cu8 Br7 106.46(18) . .
P3 Cu8 Br7 113.74(5) . .
N8 Cu8 Br7 103.59(18) . 2
P3 Cu8 Br7 113.04(5) . 2
Br7 Cu8 Br7 107.56(3) . 2
N8 Cu8 Cu8 116.00(16) . 2
P3 Cu8 Cu8 132.20(6) . 2
Br7 Cu8 Cu8 54.07(3) . 2
Br7 Cu8 Cu8 53.50(3) 2 2
P6 Cu9 Br5 134.04(6) . .
P6 Cu9 Br6 121.74(6) . .
Br5 Cu9 Br6 103.64(4) . .
P6 Cu9 Cu10 172.92(6) . .
Br5 Cu9 Cu10 52.24(3) . .
Br6 Cu9 Cu10 51.59(3) . .
Br8 Cu10 Br6 126.90(5) . .
Br8 Cu10 Br5 131.57(6) . .
Br6 Cu10 Br5 101.23(4) . .
Br8 Cu10 Cu9 171.64(5) . .
Br6 Cu10 Cu9 50.99(3) . .
Br5 Cu10 Cu9 50.42(3) . .
Cu4 Br1 Cu7 96.02(4) . .
Cu4 Br1 Cu3 71.07(3) . .
Cu7 Br1 Cu3 77.88(3) . .
Cu2 Br2 Cu7 114.85(4) . .
Cu2 Br2 Cu3 71.13(3) . .
Cu7 Br2 Cu3 78.35(3) . .
Cu2 Br2 Cu6 75.00(3) . .
Cu7 Br2 Cu6 57.11(3) . .
Cu3 Br2 Cu6 102.15(3) . .
Cu6 Br3 Cu2 82.64(4) . .
Cu6 Br3 Cu1 118.68(4) . .
Cu2 Br3 Cu1 58.97(3) . .
Cu1 Br4 Cu5 94.90(4) . .
Cu9 Br5 Cu10 77.34(4) . .
Cu9 Br6 Cu10 77.43(4) . .
Cu8 Br7 Cu8 72.44(3) . 2
C1 P1 P2 100.6(2) . .
C1 P1 Cu2 125.0(2) . .
P2 P1 Cu2 127.32(7) . .
C1 P1 Cu1 121.0(2) . .
P2 P1 Cu1 112.01(7) . .
Cu2 P1 Cu1 68.43(5) . .
C1 P1 Cu3 111.1(2) . .
P2 P1 Cu3 62.36(6) . .
Cu2 P1 Cu3 76.34(5) . .
Cu1 P1 Cu3 127.32(6) . .
C2 P2 P1 100.0(2) . .
C2 P2 Cu4 123.2(2) . .
P1 P2 Cu4 131.91(7) . .
C2 P2 Cu5 129.4(2) . .
P1 P2 Cu5 104.74(7) . .
Cu4 P2 Cu5 65.21(5) . .
C2 P2 Cu3 110.5(2) . .
P1 P2 Cu3 66.98(6) . .
Cu4 P2 Cu3 77.92(5) . .
Cu5 P2 Cu3 119.64(6) . .
C2 P3 C1 104.2(3) . .
C2 P3 Cu8 123.5(2) . .
C1 P3 Cu8 132.28(19) . .
C3 P4 P5 100.5(2) . .
C3 P4 Cu6 124.4(2) . .
P5 P4 Cu6 128.31(8) . .
C3 P4 Cu7 116.3(2) . .
P5 P4 Cu7 113.88(8) . .
Cu6 P4 Cu7 70.33(5) . .
C4 P5 P4 99.8(2) . .
C4 P5 Cu5 125.3(2) . .
P4 P5 Cu5 132.11(8) . .
C4 P5 Cu4 121.5(2) . .
P4 P5 Cu4 106.31(7) . .
Cu5 P5 Cu4 65.56(5) . .
C3 P6 C4 104.4(3) . .
C3 P6 Cu9 129.6(2) . .
C4 P6 Cu9 123.9(2) . .
C11 C1 P1 118.5(4) . .
C11 C1 P3 123.4(4) . .
P1 C1 P3 117.4(3) . .
C21 C2 P3 122.9(4) . .
C21 C2 P2 119.1(4) . .
P3 C2 P2 117.8(3) . .
C31 C3 P6 124.3(4) . .
C31 C3 P4 118.4(4) . .
P6 C3 P4 117.2(3) . .
C41 C4 P6 121.5(4) . .
C41 C4 P5 120.5(4) . .
P6 C4 P5 118.0(3) . .
C16 C11 C12 119.4(5) . .
C16 C11 C1 118.9(5) . .
C12 C11 C1 121.5(5) . .
C13 C12 C11 119.2(5) . .
C13 C12 C18 119.3(5) . .
C11 C12 C18 121.5(5) . .
C14 C13 C12 122.2(5) . .
C14 C13 H13A 118.9 . .
C12 C13 H13A 118.9 . .
C13 C14 C15 116.9(5) . .
C13 C14 C17 121.7(6) . .
C15 C14 C17 121.4(6) . .
C16 C15 C14 122.3(6) . .
C16 C15 H15A 118.9 . .
C14 C15 H15A 118.9 . .
C15 C16 C11 119.8(5) . .
C15 C16 C19 118.6(5) . .
C11 C16 C19 121.6(5) . .
C14 C17 H17A 109.5 . .
C14 C17 H17B 109.5 . .
H17A C17 H17B 109.5 . .
C14 C17 H17C 109.5 . .
H17A C17 H17C 109.5 . .
H17B C17 H17C 109.5 . .
C12 C18 H18A 109.5 . .
C12 C18 H18B 109.5 . .
H18A C18 H18B 109.5 . .
C12 C18 H18C 109.5 . .
H18A C18 H18C 109.5 . .
H18B C18 H18C 109.5 . .
C16 C19 H19A 109.5 . .
C16 C19 H19B 109.5 . .
H19A C19 H19B 109.5 . .
C16 C19 H19C 109.5 . .
H19A C19 H19C 109.5 . .
H19B C19 H19C 109.5 . .
C22 C21 C26 120.1(5) . .
C22 C21 C2 119.6(5) . .
C26 C21 C2 120.2(5) . .
C23 C22 C21 118.1(5) . .
C23 C22 C27 120.4(5) . .
C21 C22 C27 121.5(5) . .
C24 C23 C22 123.1(6) . .
C24 C23 H23A 118.5 . .
C22 C23 H23A 118.5 . .
C23 C24 C25 117.1(5) . .
C23 C24 C28 122.2(6) . .
C25 C24 C28 120.7(6) . .
C26 C25 C24 122.6(6) . .
C26 C25 H25A 118.7 . .
C24 C25 H25A 118.7 . .
C25 C26 C21 119.0(6) . .
C25 C26 C29 119.7(5) . .
C21 C26 C29 121.2(5) . .
C22 C27 H27A 109.5 . .
C22 C27 H27B 109.5 . .
H27A C27 H27B 109.5 . .
C22 C27 H27C 109.5 . .
H27A C27 H27C 109.5 . .
H27B C27 H27C 109.5 . .
C24 C28 H28A 109.5 . .
C24 C28 H28B 109.5 . .
H28A C28 H28B 109.5 . .
C24 C28 H28C 109.5 . .
H28A C28 H28C 109.5 . .
H28B C28 H28C 109.5 . .
C26 C29 H29A 109.5 . .
C26 C29 H29B 109.5 . .
H29A C29 H29B 109.5 . .
C26 C29 H29C 109.5 . .
H29A C29 H29C 109.5 . .
H29B C29 H29C 109.5 . .
C36 C31 C32 120.1(5) . .
C36 C31 C3 119.7(5) . .
C32 C31 C3 120.2(5) . .
C33 C32 C31 118.3(6) . .
C33 C32 C38 119.8(6) . .
C31 C32 C38 121.9(5) . .
C34 C33 C32 122.6(6) . .
C34 C33 H33A 118.7 . .
C32 C33 H33A 118.7 . .
C35 C34 C33 118.2(6) . .
C35 C34 C37 121.1(6) . .
C33 C34 C37 120.7(6) . .
C34 C35 C36 122.3(6) . .
C34 C35 H35A 118.8 . .
C36 C35 H35A 118.8 . .
C35 C36 C31 118.5(6) . .
C35 C36 C39 120.8(5) . .
C31 C36 C39 120.7(5) . .
C34 C37 H37A 109.5 . .
C34 C37 H37B 109.5 . .
H37A C37 H37B 109.5 . .
C34 C37 H37C 109.5 . .
H37A C37 H37C 109.5 . .
H37B C37 H37C 109.5 . .
C32 C38 H38A 109.5 . .
C32 C38 H38B 109.5 . .
H38A C38 H38B 109.5 . .
C32 C38 H38C 109.5 . .
H38A C38 H38C 109.5 . .
H38B C38 H38C 109.5 . .
C36 C39 H39A 109.5 . .
C36 C39 H39B 109.5 . .
H39A C39 H39B 109.5 . .
C36 C39 H39C 109.5 . .
H39A C39 H39C 109.5 . .
H39B C39 H39C 109.5 . .
C42 C41 C46 119.8(5) . .
C42 C41 C4 120.1(5) . .
C46 C41 C4 120.1(5) . .
C43 C42 C41 118.7(5) . .
C43 C42 C47 119.4(6) . .
C41 C42 C47 121.8(5) . .
C44 C43 C42 122.6(6) . .
C44 C43 H43A 118.7 . .
C42 C43 H43A 118.7 . .
C43 C44 C45 118.2(6) . .
C43 C44 C48 120.2(6) . .
C45 C44 C48 121.6(6) . .
C44 C45 C46 122.0(6) . .
C44 C45 H45A 119.0 . .
C46 C45 H45A 119.0 . .
C45 C46 C41 118.7(6) . .
C45 C46 C49 119.2(5) . .
C41 C46 C49 122.0(5) . .
C42 C47 H47A 109.5 . .
C42 C47 H47B 109.5 . .
H47A C47 H47B 109.5 . .
C42 C47 H47C 109.5 . .
H47A C47 H47C 109.5 . .
H47B C47 H47C 109.5 . .
C44 C48 H48A 109.5 . .
C44 C48 H48B 109.5 . .
H48A C48 H48B 109.5 . .
C44 C48 H48C 109.5 . .
H48A C48 H48C 109.5 . .
H48B C48 H48C 109.5 . .
C46 C49 H49A 109.5 . .
C46 C49 H49B 109.5 . .
H49A C49 H49B 109.5 . .
C46 C49 H49C 109.5 . .
H49A C49 H49C 109.5 . .
H49B C49 H49C 109.5 . .
C1A N1 Cu1 178.3(6) . .
C2A N2 Cu2 173.6(5) . .
C3A N3 Cu3 161.2(5) . .
C4A N4 Cu4 173.0(5) . .
C5A N5 Cu5 175.5(6) . .
C6A N6 Cu6 175.6(6) . .
C7A N7 Cu7 171.6(5) . .
C8A N8 Cu8 172.8(5) . .
N1 C1A C1B 178.6(8) . .
N2 C2A C2B 178.3(7) . .
N3 C3A C3B 177.3(7) . .
N4 C4A C4B 179.4(8) . .
N5 C5A C5B 178.3(8) . .
N6 C6A C6B 179.1(8) . .
N7 C7A C7B 178.3(7) . .
N8 C8A C8B 179.7(9) . .
C1A C1B H1B1 109.5 . .
C1A C1B H1B2 109.5 . .
H1B1 C1B H1B2 109.5 . .
C1A C1B H1B3 109.5 . .
H1B1 C1B H1B3 109.5 . .
H1B2 C1B H1B3 109.5 . .
C2A C2B H2B1 109.5 . .
C2A C2B H2B2 109.5 . .
H2B1 C2B H2B2 109.5 . .
C2A C2B H2B3 109.5 . .
H2B1 C2B H2B3 109.5 . .
H2B2 C2B H2B3 109.5 . .
C3A C3B H3B1 109.5 . .
C3A C3B H3B2 109.5 . .
H3B1 C3B H3B2 109.5 . .
C3A C3B H3B3 109.5 . .
H3B1 C3B H3B3 109.5 . .
H3B2 C3B H3B3 109.5 . .
C4A C4B H4B1 109.5 . .
C4A C4B H4B2 109.5 . .
H4B1 C4B H4B2 109.5 . .
C4A C4B H4B3 109.5 . .
H4B1 C4B H4B3 109.5 . .
H4B2 C4B H4B3 109.5 . .
C5A C5B H5B1 109.5 . .
C5A C5B H5B2 109.5 . .
H5B1 C5B H5B2 109.5 . .
C5A C5B H5B3 109.5 . .
H5B1 C5B H5B3 109.5 . .
H5B2 C5B H5B3 109.5 . .
C6A C6B H6B1 109.5 . .
C6A C6B H6B2 109.5 . .
H6B1 C6B H6B2 109.5 . .
C6A C6B H6B3 109.5 . .
H6B1 C6B H6B3 109.5 . .
H6B2 C6B H6B3 109.5 . .
C7A C7B H7B1 109.5 . .
C7A C7B H7B2 109.5 . .
H7B1 C7B H7B2 109.5 . .
C7A C7B H7B3 109.5 . .
H7B1 C7B H7B3 109.5 . .
H7B2 C7B H7B3 109.5 . .
C8A C8B H8B1 109.5 . .
C8A C8B H8B2 109.5 . .
H8B1 C8B H8B2 109.5 . .
C8A C8B H8B3 109.5 . .
H8B1 C8B H8B3 109.5 . .
H8B2 C8B H8B3 109.5 . .
N1S C11S C12S 178.8(9) . .
C11S C12S H12A 109.5 . .
C11S C12S H12B 109.5 . .
H12A C12S H12B 109.5 . .
C11S C12S H12C 109.5 . .
H12A C12S H12C 109.5 . .
H12B C12S H12C 109.5 . .
N2S C21S C22S 178.5(8) . .
C21S C22S H22A 109.5 . .
C21S C22S H22B 109.5 . .
H22A C22S H22B 109.5 . .
C21S C22S H22C 109.5 . .
H22A C22S H22C 109.5 . .
H22B C22S H22C 109.5 . .
N3S C31S C32S 178.1(9) . .
C31S C32S H32A 109.5 . .
C31S C32S H32B 109.5 . .
H32A C32S H32B 109.5 . .
C31S C32S H32C 109.5 . .
H32A C32S H32C 109.5 . .
H32B C32S H32C 109.5 . .

loop_
_geom_bond_atom_site_label_1
_geom_bond_atom_site_label_2
_geom_bond_distance
_geom_bond_site_symmetry_2
Cu1 N1 1.974(6) .
Cu1 P1 2.3093(16) .
Cu1 Br4 2.4266(11) .
Cu1 Cu2 2.5611(13) .
Cu1 Br3 2.6599(11) .
Cu2 N2 1.971(5) .
Cu2 P1 2.2443(15) .
Cu2 Br2 2.5049(11) .
Cu2 Br3 2.5392(11) .
Cu2 Cu3 2.9483(13) .
Cu3 N3 2.021(5) .
Cu3 P2 2.4198(16) .
Cu3 P1 2.5139(17) .
Cu3 Br2 2.5634(11) .
Cu3 Br1 2.6403(11) .
Cu3 Cu4 2.9743(13) .
Cu4 N4 1.987(6) .
Cu4 P2 2.3086(15) .
Cu4 P5 2.3793(16) .
Cu4 Br1 2.4718(11) .
Cu4 Cu5 2.5307(12) .
Cu5 N5 1.990(6) .
Cu5 P5 2.2930(15) .
Cu5 P2 2.3864(16) .
Cu5 Br4 2.4536(11) .
Cu6 N6 1.972(6) .
Cu6 P4 2.2298(16) .
Cu6 Br3 2.4155(11) .
Cu6 Cu7 2.5987(13) .
Cu6 Br2 2.8521(12) .
Cu7 N7 1.972(5) .
Cu7 P4 2.2817(17) .
Cu7 Br1 2.5044(11) .
Cu7 Br2 2.5580(11) .
Cu8 N8 2.011(6) .
Cu8 P3 2.1887(15) .
Cu8 Br7 2.4673(10) .
Cu8 Br7 2.4852(10) 2
Cu8 Cu8 2.9262(16) 2
Cu9 P6 2.1687(16) .
Cu9 Br5 2.3756(11) .
Cu9 Br6 2.3942(10) .
Cu9 Cu10 3.0074(13) .
Cu10 Br8 2.2912(12) .
Cu10 Br6 2.4143(13) .
Cu10 Br5 2.4368(13) .
Br7 Cu8 2.4852(10) 2
P1 C1 1.738(6) .
P1 P2 2.1125(19) .
P2 C2 1.748(6) .
P3 C2 1.726(6) .
P3 C1 1.741(6) .
P4 C3 1.750(6) .
P4 P5 2.1007(19) .
P5 C4 1.739(6) .
P6 C3 1.715(6) .
P6 C4 1.724(6) .
C1 C11 1.491(8) .
C2 C21 1.504(8) .
C3 C31 1.487(8) .
C4 C41 1.492(8) .
C11 C16 1.399(8) .
C11 C12 1.403(8) .
C12 C13 1.402(8) .
C12 C18 1.496(8) .
C13 C14 1.396(9) .
C13 H13A 0.9500 .
C14 C15 1.402(8) .
C14 C17 1.504(8) .
C15 C16 1.385(8) .
C15 H15A 0.9500 .
C16 C19 1.503(8) .
C17 H17A 0.9800 .
C17 H17B 0.9800 .
C17 H17C 0.9800 .
C18 H18A 0.9800 .
C18 H18B 0.9800 .
C18 H18C 0.9800 .
C19 H19A 0.9800 .
C19 H19B 0.9800 .
C19 H19C 0.9800 .
C21 C22 1.403(8) .
C21 C26 1.416(8) .
C22 C23 1.403(8) .
C22 C27 1.500(8) .
C23 C24 1.390(9) .
C23 H23A 0.9500 .
C24 C25 1.395(9) .
C24 C28 1.493(8) .
C25 C26 1.381(8) .
C25 H25A 0.9500 .
C26 C29 1.507(9) .
C27 H27A 0.9800 .
C27 H27B 0.9800 .
C27 H27C 0.9800 .
C28 H28A 0.9800 .
C28 H28B 0.9800 .
C28 H28C 0.9800 .
C29 H29A 0.9800 .
C29 H29B 0.9800 .
C29 H29C 0.9800 .
C31 C36 1.410(8) .
C31 C32 1.415(9) .
C32 C33 1.392(8) .
C32 C38 1.505(9) .
C33 C34 1.383(9) .
C33 H33A 0.9500 .
C34 C35 1.382(10) .
C34 C37 1.519(9) .
C35 C36 1.395(8) .
C35 H35A 0.9500 .
C36 C39 1.502(9) .
C37 H37A 0.9800 .
C37 H37B 0.9800 .
C37 H37C 0.9800 .
C38 H38A 0.9800 .
C38 H38B 0.9800 .
C38 H38C 0.9800 .
C39 H39A 0.9800 .
C39 H39B 0.9800 .
C39 H39C 0.9800 .
C41 C42 1.405(8) .
C41 C46 1.414(8) .
C42 C43 1.395(9) .
C42 C47 1.507(9) .
C43 C44 1.374(9) .
C43 H43A 0.9500 .
C44 C45 1.392(10) .
C44 C48 1.501(9) .
C45 C46 1.394(9) .
C45 H45A 0.9500 .
C46 C49 1.499(9) .
C47 H47A 0.9800 .
C47 H47B 0.9800 .
C47 H47C 0.9800 .
C48 H48A 0.9800 .
C48 H48B 0.9800 .
C48 H48C 0.9800 .
C49 H49A 0.9800 .
C49 H49B 0.9800 .
C49 H49C 0.9800 .
N1 C1A 1.129(8) .
N2 C2A 1.142(8) .
N3 C3A 1.113(8) .
N4 C4A 1.132(9) .
N5 C5A 1.128(9) .
N6 C6A 1.139(9) .
N7 C7A 1.127(8) .
N8 C8A 1.134(9) .
C1A C1B 1.457(9) .
C2A C2B 1.455(9) .
C3A C3B 1.465(9) .
C4A C4B 1.445(8) .
C5A C5B 1.449(9) .
C6A C6B 1.443(9) .
C7A C7B 1.457(9) .
C8A C8B 1.451(9) .
C1B H1B1 0.9800 .
C1B H1B2 0.9800 .
C1B H1B3 0.9800 .
C2B H2B1 0.9800 .
C2B H2B2 0.9800 .
C2B H2B3 0.9800 .
C3B H3B1 0.9800 .
C3B H3B2 0.9800 .
C3B H3B3 0.9800 .
C4B H4B1 0.9800 .
C4B H4B2 0.9800 .
C4B H4B3 0.9800 .
C5B H5B1 0.9800 .
C5B H5B2 0.9800 .
C5B H5B3 0.9800 .
C6B H6B1 0.9800 .
C6B H6B2 0.9800 .
C6B H6B3 0.9800 .
C7B H7B1 0.9800 .
C7B H7B2 0.9800 .
C7B H7B3 0.9800 .
C8B H8B1 0.9800 .
C8B H8B2 0.9800 .
C8B H8B3 0.9800 .
N1S C11S 1.159(11) .
N2S C21S 1.143(10) .
N3S C31S 1.151(10) .
C11S C12S 1.440(12) .
C12S H12A 0.9800 .
C12S H12B 0.9800 .
C12S H12C 0.9800 .
C21S C22S 1.433(11) .
C22S H22A 0.9800 .
C22S H22B 0.9800 .
C22S H22C 0.9800 .
C31S C32S 1.441(11) .
C32S H32A 0.9800 .
C32S H32B 0.9800 .
C32S H32C 0.9800 .
